data_4062059
loop_
_publ_author_name
'Garralda, Mar\'ia A.'
'Hern\'andez, Ricardo'
'Ibarlucea, Lourdes'
'Pinilla, Elena'
'Torres, M. Rosario'

_publ_section_title
;
 Synthesis and Characterization of Hydridoirida-\b-diketones Formed
 by the Reaction of [{Ir(Cod)Cl}2] (Cod = 1,5-cyclooctadiene) with
 o-(Diphenylphosphino)benzaldehyde
;
_journal_coden_ASTM ORGND7
_journal_issue 17
_journal_name_full Organometallics
_journal_page_first 3600
_journal_page_last 3603
_journal_paper_doi 10.1021/om0301278
_journal_volume 22
_journal_year 2003
_chemical_formula_sum 'C57 H47 Cl3 Ir O6 P3'
_chemical_formula_weight 1219.41
_space_group_IT_number 14
_symmetry_cell_setting monoclinic
_symmetry_space_group_name_Hall '-P 2ybc'
_symmetry_space_group_name_H-M 'P 1 21/c 1'
_cell_angle_alpha 90.00
_cell_angle_beta 102.9110(10)
_cell_angle_gamma 90.00
_cell_formula_units_Z 4
_cell_length_a 14.5904(9)
_cell_length_b 17.4378(11)
_cell_length_c 20.5125(13)
_cell_measurement_temperature 296(2)
_cell_volume 5086.9(6)
_diffrn_ambient_temperature 296(2)
_exptl_crystal_density_diffrn 1.592
_cod_depositor_comments
;
The following automatic conversions were performed:
'_symmetry_cell_setting' value 'Monoclinic' changed to 'monoclinic'
according to '/home/saulius/struct/CIF-dictionaries/cif_core.dic'
dictionary named 'cif_core.dic' version 2.4.1 from 2010-06-29.

Automatic conversion script
Id: cif_fix_enum 1527 2010-12-29 10:47:43Z saulius 

 Updated bibliographic information.

 Antanas Vaitkus,
 2019-10-01
;
_cod_original_sg_symbol_H-M 'P 21/c'
_cod_database_code 4062059

loop_
_symmetry_equiv_pos_as_xyz
'x, y, z'
'-x, y+1/2, -z+1/2'
'-x, -y, -z'
'x, -y-1/2, z-1/2'

loop_
_atom_site_label
_atom_site_type_symbol
_atom_site_fract_x
_atom_site_fract_y
_atom_site_fract_z
_atom_site_U_iso_or_equiv
_atom_site_adp_type
_atom_site_occupancy
_atom_site_symmetry_multiplicity
_atom_site_calc_flag
_atom_site_refinement_flags
_atom_site_disorder_assembly
_atom_site_disorder_group
Ir1 Ir 0.336827(14) 0.307765(13) 0.066727(10) 0.02779(8) Uani 1 1 d . . .
H1 H 0.2946 0.2755 -0.0022 0.050 Uiso 1 1 d . . .
O1 O 0.4485(3) 0.4028(3) -0.0052(2) 0.0487(12) Uani 1 1 d . . .
H2 H 0.4912 0.3489 0.0196 0.050 Uiso 1 1 d . . .
P1 P 0.18846(10) 0.37079(9) 0.04343(7) 0.0327(3) Uani 1 1 d . . .
C1 C 0.3730(4) 0.3974(3) 0.0141(3) 0.0328(13) Uani 1 1 d . . .
P2 P 0.29729(11) 0.18335(9) 0.10025(8) 0.0346(3) Uani 1 1 d . . .
O2 O 0.5190(3) 0.2818(3) 0.0306(2) 0.0500(12) Uani 1 1 d . . .
C2 C 0.3052(4) 0.4605(4) -0.0101(3) 0.0351(13) Uani 1 1 d . . .
P3 P 0.41224(11) 0.36951(9) 0.17237(7) 0.0322(3) Uani 1 1 d . . .
C3 C 0.2143(4) 0.4568(4) -0.0005(3) 0.0376(14) Uani 1 1 d . . .
C4 C 0.1502(5) 0.5140(4) -0.0254(4) 0.0523(18) Uani 1 1 d . . .
H4 H 0.0888 0.5104 -0.0198 0.063 Uiso 1 1 calc R . .
C5 C 0.1768(5) 0.5759(5) -0.0583(4) 0.060(2) Uani 1 1 d . . .
H5 H 0.1330 0.6138 -0.0753 0.072 Uiso 1 1 calc R . .
C6 C 0.2685(5) 0.5825(4) -0.0664(3) 0.0542(18) Uani 1 1 d . . .
H6 H 0.2871 0.6258 -0.0867 0.065 Uiso 1 1 calc R . .
C7 C 0.3312(4) 0.5246(4) -0.0443(3) 0.0434(15) Uani 1 1 d . . .
H7 H 0.3916 0.5275 -0.0518 0.052 Uiso 1 1 calc R . .
C8 C 0.0925(4) 0.3302(4) -0.0212(3) 0.0377(14) Uani 1 1 d . . .
C9 C -0.0004(5) 0.3356(5) -0.0176(4) 0.0536(18) Uani 1 1 d . . .
H9 H -0.0153 0.3560 0.0207 0.064 Uiso 1 1 calc R . .
C10 C -0.0733(6) 0.3107(5) -0.0704(5) 0.069(2) Uani 1 1 d . . .
H10 H -0.1357 0.3132 -0.0667 0.083 Uiso 1 1 calc R . .
C11 C -0.0507(6) 0.2826(5) -0.1280(4) 0.068(2) Uani 1 1 d . . .
H11 H -0.0980 0.2663 -0.1636 0.082 Uiso 1 1 calc R . .
C12 C 0.0408(6) 0.2790(6) -0.1321(4) 0.074(3) Uani 1 1 d . . .
H12 H 0.0552 0.2609 -0.1712 0.089 Uiso 1 1 calc R . .
C13 C 0.1130(5) 0.3014(5) -0.0798(4) 0.058(2) Uani 1 1 d . . .
H13 H 0.1751 0.2973 -0.0837 0.070 Uiso 1 1 calc R . .
C14 C 0.1290(4) 0.4032(4) 0.1083(3) 0.0380(14) Uani 1 1 d . . .
C15 C 0.0833(5) 0.3492(4) 0.1399(3) 0.0481(17) Uani 1 1 d . . .
H15 H 0.0810 0.2982 0.1262 0.058 Uiso 1 1 calc R . .
C16 C 0.0408(5) 0.3705(5) 0.1918(4) 0.065(2) Uani 1 1 d . . .
H16 H 0.0095 0.3343 0.2121 0.077 Uiso 1 1 calc R . .
C17 C 0.0460(6) 0.4459(6) 0.2126(4) 0.077(3) Uani 1 1 d . . .
H17 H 0.0186 0.4604 0.2476 0.092 Uiso 1 1 calc R . .
C18 C 0.0907(6) 0.4992(5) 0.1825(4) 0.074(3) Uani 1 1 d . . .
H18 H 0.0931 0.5500 0.1968 0.089 Uiso 1 1 calc R . .
C19 C 0.1333(5) 0.4783(4) 0.1300(4) 0.0559(19) Uani 1 1 d . . .
H19 H 0.1644 0.5149 0.1099 0.067 Uiso 1 1 calc R . .
C20 C 0.4561(4) 0.2521(4) 0.0569(3) 0.0353(13) Uani 1 1 d . . .
C21 C 0.4728(4) 0.1702(4) 0.0749(3) 0.0384(14) Uani 1 1 d . . .
C22 C 0.4033(4) 0.1296(4) 0.0978(3) 0.0421(15) Uani 1 1 d . . .
C23 C 0.4181(5) 0.0526(4) 0.1155(4) 0.0544(18) Uani 1 1 d . . .
H23 H 0.3726 0.0256 0.1314 0.065 Uiso 1 1 calc R . .
C24 C 0.5000(6) 0.0165(5) 0.1096(4) 0.066(2) Uani 1 1 d . . .
H24 H 0.5084 -0.0352 0.1203 0.079 Uiso 1 1 calc R . .
C25 C 0.5678(6) 0.0553(5) 0.0887(4) 0.072(2) Uani 1 1 d . . .
H25 H 0.6228 0.0299 0.0859 0.086 Uiso 1 1 calc R . .
C26 C 0.5575(5) 0.1334(4) 0.0711(4) 0.0555(19) Uani 1 1 d . . .
H26 H 0.6051 0.1599 0.0573 0.067 Uiso 1 1 calc R . .
C27 C 0.2078(4) 0.1345(4) 0.0359(3) 0.0411(15) Uani 1 1 d . . .
C28 C 0.1143(5) 0.1483(5) 0.0296(4) 0.0551(19) Uani 1 1 d . . .
H28 H 0.0951 0.1833 0.0580 0.066 Uiso 1 1 calc R . .
C29 C 0.0457(6) 0.1102(5) -0.0195(4) 0.074(3) Uani 1 1 d . . .
H29 H -0.0179 0.1175 -0.0214 0.089 Uiso 1 1 calc R . .
C30 C 0.0743(7) 0.0624(6) -0.0644(4) 0.080(3) Uani 1 1 d . . .
H30 H 0.0298 0.0385 -0.0978 0.095 Uiso 1 1 calc R . .
C31 C 0.1684(6) 0.0498(5) -0.0600(4) 0.073(3) Uani 1 1 d . . .
H31 H 0.1873 0.0171 -0.0904 0.088 Uiso 1 1 calc R . .
C32 C 0.2356(5) 0.0854(4) -0.0107(3) 0.0543(18) Uani 1 1 d . . .
H32 H 0.2991 0.0767 -0.0084 0.065 Uiso 1 1 calc R . .
C33 C 0.2749(4) 0.1537(4) 0.1811(3) 0.0398(14) Uani 1 1 d . . .
C34 C 0.3511(5) 0.1479(4) 0.2358(3) 0.0465(16) Uani 1 1 d . . .
H34 H 0.4116 0.1582 0.2305 0.056 Uiso 1 1 calc R . .
C35 C 0.3368(6) 0.1269(4) 0.2981(4) 0.059(2) Uani 1 1 d . . .
H35 H 0.3880 0.1237 0.3343 0.071 Uiso 1 1 calc R . .
C36 C 0.2497(7) 0.1109(5) 0.3069(4) 0.066(2) Uani 1 1 d . . .
H36 H 0.2415 0.0955 0.3486 0.079 Uiso 1 1 calc R . .
C37 C 0.1737(6) 0.1174(5) 0.2545(4) 0.071(2) Uani 1 1 d . . .
H37 H 0.1139 0.1071 0.2610 0.085 Uiso 1 1 calc R . .
C38 C 0.1848(5) 0.1391(5) 0.1919(4) 0.0555(19) Uani 1 1 d . . .
H38 H 0.1323 0.1440 0.1568 0.067 Uiso 1 1 calc R . .
C39 C 0.3894(4) 0.4737(3) 0.1764(3) 0.0359(13) Uani 1 1 d . . .
C40 C 0.4165(5) 0.5230(4) 0.1292(3) 0.0427(15) Uani 1 1 d . . .
H40 H 0.4463 0.5029 0.0974 0.051 Uiso 1 1 calc R . .
C41 C 0.3991(5) 0.6002(4) 0.1302(4) 0.0514(17) Uani 1 1 d . . .
H41 H 0.4172 0.6321 0.0990 0.062 Uiso 1 1 calc R . .
C42 C 0.3552(6) 0.6309(4) 0.1771(4) 0.066(2) Uani 1 1 d . . .
H42 H 0.3427 0.6832 0.1770 0.079 Uiso 1 1 calc R . .
C43 C 0.3299(6) 0.5840(4) 0.2238(4) 0.068(2) Uani 1 1 d . . .
H43 H 0.3009 0.6047 0.2558 0.082 Uiso 1 1 calc R . .
C44 C 0.3475(5) 0.5053(4) 0.2234(3) 0.0544(18) Uani 1 1 d . . .
H44 H 0.3306 0.4741 0.2556 0.065 Uiso 1 1 calc R . .
C45 C 0.5421(4) 0.3649(4) 0.1920(3) 0.0345(13) Uani 1 1 d . . .
C46 C 0.5979(5) 0.4277(4) 0.2129(3) 0.0497(17) Uani 1 1 d . . .
H46 H 0.5703 0.4755 0.2145 0.060 Uiso 1 1 calc R . .
C47 C 0.6951(5) 0.4205(5) 0.2314(4) 0.063(2) Uani 1 1 d . . .
H47 H 0.7321 0.4636 0.2448 0.076 Uiso 1 1 calc R . .
C48 C 0.7371(5) 0.3493(5) 0.2301(4) 0.061(2) Uani 1 1 d . . .
H48 H 0.8021 0.3445 0.2434 0.074 Uiso 1 1 calc R . .
C49 C 0.6822(5) 0.2859(5) 0.2092(4) 0.0533(18) Uani 1 1 d . . .
H49 H 0.7098 0.2383 0.2067 0.064 Uiso 1 1 calc R . .
C50 C 0.5852(5) 0.2937(4) 0.1920(3) 0.0454(16) Uani 1 1 d . . .
H50 H 0.5480 0.2504 0.1802 0.055 Uiso 1 1 calc R . .
C51 C 0.3880(5) 0.3363(4) 0.2505(3) 0.0373(14) Uani 1 1 d . . .
C52 C 0.4560(5) 0.3233(4) 0.3088(3) 0.0453(16) Uani 1 1 d . . .
H52 H 0.5191 0.3258 0.3071 0.054 Uiso 1 1 calc R . .
C53 C 0.4338(6) 0.3072(4) 0.3680(4) 0.062(2) Uani 1 1 d . . .
H53 H 0.4812 0.2983 0.4058 0.074 Uiso 1 1 calc R . .
C54 C 0.3410(7) 0.3041(4) 0.3722(4) 0.067(2) Uani 1 1 d . . .
H54 H 0.3259 0.2941 0.4130 0.080 Uiso 1 1 calc R . .
C55 C 0.2710(6) 0.3155(4) 0.3163(4) 0.062(2) Uani 1 1 d . . .
H55 H 0.2084 0.3136 0.3193 0.075 Uiso 1 1 calc R . .
C56 C 0.2935(5) 0.3298(4) 0.2550(4) 0.0508(17) Uani 1 1 d . . .
H56 H 0.2457 0.3352 0.2167 0.061 Uiso 1 1 calc R . .
Cl1 Cl 0.11376(15) 0.66666(14) 0.34900(11) 0.0677(5) Uiso 1 1 d . . .
O3 O 0.2060(5) 0.6339(4) 0.3673(3) 0.097 Uiso 1 1 d . . .
O4 O 0.0849(8) 0.6997(6) 0.3963(6) 0.166 Uiso 1 1 d . . .
O5 O 0.0969(6) 0.7045(4) 0.2904(4) 0.113 Uiso 1 1 d . . .
O6 O 0.0526(7) 0.6027(6) 0.3400(5) 0.171 Uiso 1 1 d . . .
C57 C 0.2224 0.8661 0.0307 0.110 Uiso 1 1 d . . .
H57A H 0.1708 0.8322 0.0111 0.131 Uiso 1 1 calc R A 1
H57B H 0.2408 0.8951 -0.0046 0.131 Uiso 1 1 calc R A 1
Cl2A Cl 0.1894 0.9307 0.0937 0.078 Uiso 0.50 1 d P B 1
Cl3A Cl 0.3172 0.8144 0.0772 0.100 Uiso 0.50 1 d P B 1
Cl2B Cl 0.2322 0.8910 0.1122 0.118 Uiso 0.50 1 d P B 2
Cl3B Cl 0.2950 0.7799 0.0361 0.100 Uiso 0.50 1 d P B 2

loop_
_atom_site_aniso_label
_atom_site_aniso_U_11
_atom_site_aniso_U_22
_atom_site_aniso_U_33
_atom_site_aniso_U_23
_atom_site_aniso_U_13
_atom_site_aniso_U_12
Ir1 0.02823(12) 0.02842(13) 0.02696(12) -0.00229(10) 0.00668(8) 0.00017(10)
O1 0.039(2) 0.054(3) 0.058(3) 0.017(2) 0.021(2) 0.004(2)
P1 0.0312(8) 0.0336(9) 0.0337(8) 0.0011(7) 0.0080(6) 0.0016(6)
C1 0.032(3) 0.038(3) 0.028(3) -0.001(2) 0.005(2) -0.002(3)
P2 0.0361(8) 0.0288(8) 0.0384(8) -0.0015(7) 0.0073(7) 0.0000(6)
O2 0.040(3) 0.054(3) 0.063(3) 0.002(2) 0.024(2) 0.006(2)
C2 0.035(3) 0.040(4) 0.028(3) 0.004(3) 0.003(2) 0.001(3)
P3 0.0380(8) 0.0298(8) 0.0280(7) -0.0006(6) 0.0056(6) -0.0024(6)
C3 0.040(3) 0.041(4) 0.031(3) 0.003(3) 0.005(3) -0.003(3)
C4 0.044(4) 0.051(4) 0.067(5) 0.021(4) 0.022(3) 0.013(3)
C5 0.062(5) 0.052(5) 0.073(5) 0.028(4) 0.025(4) 0.018(4)
C6 0.060(5) 0.052(5) 0.050(4) 0.016(4) 0.011(3) 0.001(4)
C7 0.041(3) 0.051(4) 0.039(3) 0.017(3) 0.009(3) 0.000(3)
C8 0.031(3) 0.040(4) 0.040(3) 0.004(3) 0.003(3) -0.003(3)
C9 0.041(4) 0.071(5) 0.049(4) -0.014(4) 0.011(3) -0.006(4)
C10 0.038(4) 0.083(7) 0.083(6) -0.014(5) 0.006(4) -0.008(4)
C11 0.052(5) 0.089(6) 0.055(5) -0.014(4) -0.006(4) -0.017(4)
C12 0.056(5) 0.114(8) 0.049(5) -0.030(5) 0.007(4) 0.001(5)
C13 0.039(4) 0.087(6) 0.046(4) -0.011(4) 0.003(3) 0.003(4)
C14 0.032(3) 0.041(4) 0.040(3) -0.003(3) 0.006(3) 0.005(3)
C15 0.055(4) 0.049(4) 0.044(4) 0.004(3) 0.018(3) 0.005(3)
C16 0.056(5) 0.083(6) 0.062(5) 0.014(5) 0.028(4) 0.006(4)
C17 0.082(6) 0.095(8) 0.061(5) -0.015(5) 0.031(5) 0.021(5)
C18 0.097(7) 0.060(6) 0.077(6) -0.027(5) 0.045(5) -0.003(5)
C19 0.068(5) 0.049(5) 0.056(4) -0.007(4) 0.025(4) 0.008(4)
C20 0.032(3) 0.033(3) 0.041(3) -0.002(3) 0.008(3) 0.004(3)
C21 0.036(3) 0.039(4) 0.041(3) -0.006(3) 0.008(3) 0.007(3)
C22 0.043(4) 0.040(4) 0.042(3) -0.007(3) 0.005(3) 0.011(3)
C23 0.054(4) 0.043(4) 0.067(5) 0.003(4) 0.016(4) 0.003(3)
C24 0.075(6) 0.043(5) 0.079(6) 0.007(4) 0.018(5) 0.023(4)
C25 0.069(5) 0.062(6) 0.090(6) 0.010(5) 0.031(5) 0.034(4)
C26 0.047(4) 0.050(5) 0.071(5) 0.001(4) 0.017(4) 0.015(3)
C27 0.046(4) 0.033(3) 0.045(4) -0.003(3) 0.010(3) -0.005(3)
C28 0.049(4) 0.061(5) 0.052(4) -0.008(4) 0.003(3) 0.001(4)
C29 0.054(5) 0.090(7) 0.073(6) -0.014(5) 0.004(4) -0.020(5)
C30 0.080(7) 0.081(7) 0.066(6) -0.014(5) -0.010(5) -0.012(5)
C31 0.075(6) 0.068(6) 0.072(6) -0.025(5) 0.006(5) -0.007(5)
C32 0.052(4) 0.055(5) 0.052(4) -0.012(4) 0.005(3) -0.002(4)
C33 0.046(4) 0.036(4) 0.037(3) 0.000(3) 0.007(3) 0.001(3)
C34 0.047(4) 0.042(4) 0.049(4) -0.007(3) 0.007(3) 0.001(3)
C35 0.080(6) 0.046(5) 0.044(4) 0.000(3) 0.000(4) 0.014(4)
C36 0.096(7) 0.061(5) 0.047(5) 0.017(4) 0.031(5) 0.014(5)
C37 0.079(6) 0.074(6) 0.069(6) 0.018(5) 0.036(5) 0.001(5)
C38 0.048(4) 0.064(5) 0.053(4) 0.013(4) 0.010(3) -0.003(4)
C39 0.044(3) 0.028(3) 0.033(3) -0.004(3) 0.003(3) 0.003(3)
C40 0.053(4) 0.038(4) 0.035(3) -0.001(3) 0.004(3) 0.001(3)
C41 0.066(5) 0.034(4) 0.052(4) 0.002(3) 0.009(4) -0.002(3)
C42 0.095(6) 0.030(4) 0.072(5) -0.008(4) 0.016(5) 0.001(4)
C43 0.105(7) 0.040(5) 0.067(5) -0.015(4) 0.033(5) 0.005(4)
C44 0.077(5) 0.043(4) 0.048(4) 0.000(3) 0.024(4) -0.004(4)
C45 0.032(3) 0.040(4) 0.030(3) 0.004(3) 0.002(2) 0.001(3)
C46 0.048(4) 0.041(4) 0.053(4) 0.004(3) -0.002(3) -0.002(3)
C47 0.048(4) 0.057(5) 0.074(5) 0.015(4) -0.007(4) -0.020(4)
C48 0.040(4) 0.072(6) 0.069(5) 0.027(4) 0.003(4) 0.001(4)
C49 0.050(4) 0.057(5) 0.052(4) 0.014(4) 0.007(3) 0.009(4)
C50 0.047(4) 0.043(4) 0.043(4) 0.002(3) 0.003(3) -0.002(3)
C51 0.050(4) 0.027(3) 0.036(3) -0.001(3) 0.012(3) -0.005(3)
C52 0.054(4) 0.045(4) 0.033(3) 0.003(3) 0.003(3) -0.006(3)
C53 0.080(6) 0.063(5) 0.038(4) 0.009(4) 0.005(4) -0.013(4)
C54 0.113(8) 0.056(5) 0.037(4) 0.007(4) 0.030(4) -0.010(5)
C55 0.073(6) 0.060(5) 0.062(5) 0.004(4) 0.033(4) -0.005(4)
C56 0.058(4) 0.047(4) 0.050(4) 0.006(3) 0.017(3) 0.005(3)

loop_
_geom_bond_atom_site_label_1
_geom_bond_atom_site_label_2
_geom_bond_distance
_geom_bond_site_symmetry_2
_geom_bond_publ_flag
Ir1 C1 2.036(6) . ?
Ir1 C20 2.041(6) . ?
Ir1 P1 2.3790(15) . ?
Ir1 P2 2.3852(16) . ?
Ir1 P3 2.4496(15) . ?
Ir1 H1 1.5185 . ?
O1 C1 1.253(6) . ?
O1 H2 1.1791 . ?
P1 C3 1.831(6) . ?
P1 C14 1.833(6) . ?
P1 C8 1.841(6) . ?
C1 C2 1.489(8) . ?
P2 C22 1.818(6) . ?
P2 C27 1.844(7) . ?
P2 C33 1.834(6) . ?
O2 C20 1.274(7) . ?
O2 H2 1.2417 . ?
C2 C3 1.386(8) . ?
C2 C7 1.415(8) . ?
P3 C51 1.811(6) . ?
P3 C45 1.849(6) . ?
P3 C39 1.853(6) . ?
C3 C4 1.384(9) . ?
C4 C5 1.376(9) . ?
C4 H4 0.9300 . ?
C5 C6 1.389(9) . ?
C5 H5 0.9300 . ?
C6 C7 1.370(9) . ?
C6 H6 0.9300 . ?
C7 H7 0.9300 . ?
C8 C9 1.377(9) . ?
C8 C13 1.398(9) . ?
C9 C10 1.406(10) . ?
C9 H9 0.9300 . ?
C10 C11 1.386(12) . ?
C10 H10 0.9300 . ?
C11 C12 1.358(11) . ?
C11 H11 0.9300 . ?
C12 C13 1.381(10) . ?
C12 H12 0.9300 . ?
C13 H13 0.9300 . ?
C14 C19 1.379(9) . ?
C14 C15 1.395(9) . ?
C15 C16 1.397(9) . ?
C15 H15 0.9300 . ?
C16 C17 1.379(12) . ?
C16 H16 0.9300 . ?
C17 C18 1.361(12) . ?
C17 H17 0.9300 . ?
C18 C19 1.409(9) . ?
C18 H18 0.9300 . ?
C19 H19 0.9300 . ?
C20 C21 1.482(9) . ?
C21 C22 1.402(9) . ?
C21 C26 1.410(8) . ?
C22 C23 1.394(9) . ?
C23 C24 1.380(10) . ?
C23 H23 0.9300 . ?
C24 C25 1.345(11) . ?
C24 H24 0.9300 . ?
C25 C26 1.409(11) . ?
C25 H25 0.9300 . ?
C26 H26 0.9300 . ?
C27 C28 1.363(9) . ?
C27 C32 1.409(9) . ?
C28 C29 1.416(10) . ?
C28 H28 0.9300 . ?
C29 C30 1.374(12) . ?
C29 H29 0.9300 . ?
C30 C31 1.374(11) . ?
C30 H30 0.9300 . ?
C31 C32 1.388(10) . ?
C31 H31 0.9300 . ?
C32 H32 0.9300 . ?
C33 C34 1.396(9) . ?
C33 C38 1.405(9) . ?
C34 C35 1.390(10) . ?
C34 H34 0.9300 . ?
C35 C36 1.352(11) . ?
C35 H35 0.9300 . ?
C36 C37 1.365(11) . ?
C36 H36 0.9300 . ?
C37 C38 1.381(10) . ?
C37 H37 0.9300 . ?
C38 H38 0.9300 . ?
C39 C44 1.368(8) . ?
C39 C40 1.415(8) . ?
C40 C41 1.371(9) . ?
C40 H40 0.9300 . ?
C41 C42 1.377(10) . ?
C41 H41 0.9300 . ?
C42 C43 1.371(11) . ?
C42 H42 0.9300 . ?
C43 C44 1.396(10) . ?
C43 H43 0.9300 . ?
C44 H44 0.9300 . ?
C45 C46 1.374(9) . ?
C45 C50 1.392(9) . ?
C46 C47 1.389(9) . ?
C46 H46 0.9300 . ?
C47 C48 1.388(11) . ?
C47 H47 0.9300 . ?
C48 C49 1.377(11) . ?
C48 H48 0.9300 . ?
C49 C50 1.387(9) . ?
C49 H49 0.9300 . ?
C50 H50 0.9300 . ?
C51 C52 1.392(9) . ?
C51 C56 1.407(9) . ?
C52 C53 1.355(10) . ?
C52 H52 0.9300 . ?
C53 C54 1.376(12) . ?
C53 H53 0.9300 . ?
C54 C55 1.369(12) . ?
C54 H54 0.9300 . ?
C55 C56 1.391(10) . ?
C55 H55 0.9300 . ?
C56 H56 0.9300 . ?
Cl1 O4 1.279(11) . ?
Cl1 O5 1.345(8) . ?
Cl1 O6 1.414(11) . ?
Cl1 O3 1.433(7) . ?
C57 Cl2B 1.7012 . ?
C57 Cl3A 1.7445 . ?
C57 Cl3B 1.8276 . ?
C57 Cl2A 1.8579 . ?
C57 H57A 0.9700 . ?
C57 H57B 0.9700 . ?
